data_9004204
loop_
_publ_author_name
'Hawthorne, F. C.'
'Groat, L. A.'
'Eby, R. K.'

_publ_section_title
;
 Antlerite, Cu3SO4(OH)4, a heteropolyhedral wallpaper structure
;
_journal_name_full 'The Canadian Mineralogist'
_journal_page_first 205
_journal_page_last 209
_journal_volume 27
_journal_year 1989
_chemical_compound_source 'Torre Capdulla, Lerida, Italy'
_chemical_formula_sum 'Cu3 H4 O8 S'
_chemical_name_mineral Antlerite
_space_group_IT_number 62
_symmetry_space_group_name_Hall '-P 2ac 2n'
_symmetry_space_group_name_H-M 'P n m a'
_cell_angle_alpha 90
_cell_angle_beta 90
_cell_angle_gamma 90
_cell_formula_units_Z 4
_cell_length_a 8.244
_cell_length_b 6.043
_cell_length_c 11.987
_cell_volume 597.174
_database_code_amcsd 0005229
_exptl_crystal_density_diffrn 3.946
_cod_depositor_comments
;

2017-09-06
Z value inserted to be consistent with given formula
                 miguel
;
_cod_original_formula_sum 'Cu3 S O8 H4'
_cod_database_code 9004204

loop_
_space_group_symop_operation_xyz
x,y,z
x,1/2-y,z
-x,1/2+y,-z
1/2-x,1/2+y,1/2+z
1/2+x,1/2-y,1/2-z
1/2+x,y,1/2-z
1/2-x,-y,1/2+z
-x,-y,-z

loop_
_atom_site_aniso_label
_atom_site_aniso_U_11
_atom_site_aniso_U_22
_atom_site_aniso_U_33
_atom_site_aniso_U_12
_atom_site_aniso_U_13
_atom_site_aniso_U_23
Cu1 0.01450 0.00810 0.01370 0.00000 -0.00330 0.00000
Cu2 0.01260 0.00970 0.01460 -0.00010 -0.00200 0.00120
S 0.01090 0.01000 0.01080 0.00000 0.00030 0.00000
O1 0.01450 0.01540 0.02090 0.00000 0.00220 0.00000
O2 0.02160 0.01440 0.01430 0.00000 -0.00600 0.00000
O3 0.01370 0.01200 0.02180 -0.00150 0.00150 -0.00240
O-h1 0.01500 0.01110 0.01370 0.00000 0.00040 0.00000
O-h2 0.01300 0.01140 0.01420 0.00000 -0.00060 0.00000
O-h3 0.01410 0.01290 0.01100 0.00180 0.00100 -0.00120

loop_
_atom_site_label
_atom_site_fract_x
_atom_site_fract_y
_atom_site_fract_z
_atom_site_U_iso_or_equiv
_atom_site_type_symbol
_atom_site_attached_hydrogens
Cu1 0.00490 0.25000 0.00135 ? Cu 0
Cu2 0.28982 0.00278 0.12585 ? Cu 0
S 0.13040 0.25000 0.36420 ? S 0
O1 0.26180 0.25000 0.28290 ? O 0
O2 0.19790 0.25000 0.47780 ? O 0
O3 0.03120 0.04810 0.34770 ? O 0
O-h1 0.28090 0.25000 0.02500 ? O 0
O-h2 0.70100 0.25000 0.77920 ? O 0
O-h3 0.04690 0.50600 0.10160 ? O 0
H1 0.37300 0.25000 0.97100 0.01000 H 0
H2 0.22000 0.75000 0.26100 0.01000 H 0
H3 0.49700 0.02500 0.66000 0.01000 H 0

loop_
_cod_changelog_entry_id
_cod_changelog_entry_author
_cod_changelog_entry_date
_cod_changelog_entry_text
1
;cod-tools version 3.8.0
Id: cif_guess_AMCSD_atom_types 9581 2023-05-17 12:35:41Z saulius
;
2023-05-18T08:40:47+03:00
;Derived atom types and hydrogen counts
from atom names that follow the AMCSD naming convention
(Wat == water, O-H == hydroxyl).
;
2
;cod-tools version 3.10.1
Id: cif_fix_AMCSD_aniso_labels 10200 2024-08-01 14:09:44Z saulius
;
2024-08-02T12:20:31+03:00
;Changed the following '_atom_site_aniso_label' values:
'Oh1' -> 'O-h1'
'Oh2' -> 'O-h2'
'Oh3' -> 'O-h3'
;

loop_
_cod_related_entry_id
_cod_related_entry_database
_cod_related_entry_code
1 AMCSD 0005229
